data_4036714
loop_
_publ_author_name
'Li, Xiangdong'
'Xie, Xin'
'Liu, Yuanhong'

_publ_section_title
;
 Gold(I)-Catalyzed Cascade Hydroarylation/Cycloaromatization to
 Indolizines via Pyridine Ring Construction.
;
_journal_issue 9
_journal_name_full 'The Journal of organic chemistry'
_journal_page_first 3688
_journal_page_last 3699
_journal_paper_doi 10.1021/acs.joc.6b00346
_journal_volume 81
_journal_year 2016
_chemical_formula_sum 'C33 H25 N O'
_chemical_formula_weight 451.54
_space_group_crystal_system triclinic
_space_group_IT_number 2
_space_group_name_Hall '-P 1'
_space_group_name_H-M_alt 'P -1'
_atom_sites_solution_hydrogens geom
_audit_creation_method SHELXL-2013
_cell_angle_alpha 83.817(4)
_cell_angle_beta 81.424(3)
_cell_angle_gamma 88.874(4)
_cell_formula_units_Z 2
_cell_length_a 9.5214(14)
_cell_length_b 10.2787(16)
_cell_length_c 12.4442(19)
_cell_measurement_reflns_used 1443
_cell_measurement_temperature 293(2)
_cell_measurement_theta_max 43.636
_cell_measurement_theta_min 4.915
_cell_volume 1197.3(3)
_computing_cell_refinement 'Bruker SMART'
_computing_data_collection 'Bruker SMART'
_computing_data_reduction 'Bruker SHELXTL'
_computing_molecular_graphics 'Bruker SHELXTL'
_computing_publication_material 'Bruker SHELXTL'
_computing_structure_refinement 'SHELXL-2013 (Sheldrick, 2013)'
_computing_structure_solution 'Bruker SHELXTL'
_diffrn_ambient_temperature 293(2)
_diffrn_measured_fraction_theta_full 0.999
_diffrn_measured_fraction_theta_max 0.997
_diffrn_measurement_device_type 'CCD area detector'
_diffrn_measurement_method 'phi and omega scans'
_diffrn_radiation_type MoK\a
_diffrn_radiation_wavelength 0.71073
_diffrn_reflns_av_R_equivalents 0.0258
_diffrn_reflns_av_unetI/netI 0.0492
_diffrn_reflns_Laue_measured_fraction_full 0.999
_diffrn_reflns_Laue_measured_fraction_max 0.997
_diffrn_reflns_limit_h_max 11
_diffrn_reflns_limit_h_min -11
_diffrn_reflns_limit_k_max 8
_diffrn_reflns_limit_k_min -12
_diffrn_reflns_limit_l_max 15
_diffrn_reflns_limit_l_min -14
_diffrn_reflns_number 7208
_diffrn_reflns_point_group_measured_fraction_full 0.999
_diffrn_reflns_point_group_measured_fraction_max 0.997
_diffrn_reflns_theta_full 25.242
_diffrn_reflns_theta_max 25.999
_diffrn_reflns_theta_min 1.664
_exptl_absorpt_coefficient_mu 0.075
_exptl_absorpt_correction_T_max 0.7456
_exptl_absorpt_correction_T_min 0.6553
_exptl_absorpt_correction_type multi-scan
_exptl_absorpt_process_details sadabs
_exptl_crystal_colour colorless
_exptl_crystal_density_diffrn 1.253
_exptl_crystal_description prismatic
_exptl_crystal_F_000 476
_exptl_crystal_size_max 0.21
_exptl_crystal_size_mid 0.17
_exptl_crystal_size_min 0.11
_refine_diff_density_max 0.171
_refine_diff_density_min -0.200
_refine_diff_density_rms 0.044
_refine_ls_extinction_method none
_refine_ls_goodness_of_fit_ref 1.017
_refine_ls_hydrogen_treatment constr
_refine_ls_matrix_type full
_refine_ls_number_parameters 317
_refine_ls_number_reflns 4693
_refine_ls_number_restraints 0
_refine_ls_restrained_S_all 1.017
_refine_ls_R_factor_all 0.0895
_refine_ls_R_factor_gt 0.0558
_refine_ls_shift/su_max 0.000
_refine_ls_shift/su_mean 0.000
_refine_ls_structure_factor_coef Fsqd
_refine_ls_weighting_details 'w=1/[\s^2^(Fo^2^)+(0.0766P)^2^] where P=(Fo^2^+2Fc^2^)/3'
_refine_ls_weighting_scheme calc
_refine_ls_wR_factor_gt 0.1343
_refine_ls_wR_factor_ref 0.1535
_reflns_Friedel_coverage 0.000
_reflns_number_gt 3015
_reflns_number_total 4693
_reflns_threshold_expression 'I > 2\s(I)'
_cod_data_source_file jo6b00346_si_002.cif
_cod_data_source_block cd15077
_cod_database_code 4036714
_shelx_space_group_comment
; 
The symmetry employed for this shelxl refinement is uniquely defined 
by the following loop, which should always be used as a source of 
symmetry information in preference to the above space-group names. 
They are only intended as comments. 
;
_shelxl_version_number 2013-4

loop_
_space_group_symop_operation_xyz
'x, y, z'
'-x, -y, -z'

loop_
_atom_site_label
_atom_site_type_symbol
_atom_site_fract_x
_atom_site_fract_y
_atom_site_fract_z
_atom_site_U_iso_or_equiv
_atom_site_adp_type
_atom_site_occupancy
_atom_site_site_symmetry_order
_atom_site_calc_flag
_atom_site_refinement_flags_posn
_atom_site_refinement_flags_adp
N1 N 0.41560(15) 0.75536(15) 0.83831(13) 0.0543(4) Uani 1 1 d . .
O1 O 0.99822(17) 0.83641(16) 1.21982(13) 0.0817(5) Uani 1 1 d . .
C1 C 0.28718(19) 0.6911(2) 0.86635(17) 0.0580(5) Uani 1 1 d . .
C2 C 0.2729(2) 0.6557(2) 0.97642(17) 0.0617(6) Uani 1 1 d . .
H2 H 0.1955 0.6108 1.0172 0.074 Uiso 1 1 calc R U
C3 C 0.39053(19) 0.69613(19) 1.01968(16) 0.0557(5) Uani 1 1 d . .
C4 C 0.48135(19) 0.75931(18) 0.93198(16) 0.0526(5) Uani 1 1 d . .
C5 C 0.61717(19) 0.82044(18) 0.91718(16) 0.0529(5) Uani 1 1 d . .
C6 C 0.6728(2) 0.87328(19) 0.81490(17) 0.0575(5) Uani 1 1 d . .
H6 H 0.7609 0.9138 0.8055 0.069 Uiso 1 1 calc R U
C7 C 0.60330(19) 0.86965(19) 0.72203(16) 0.0540(5) Uani 1 1 d . .
C8 C 0.4745(2) 0.81189(19) 0.73725(16) 0.0569(5) Uani 1 1 d . .
H8 H 0.4251 0.8105 0.6783 0.068 Uiso 1 1 calc R U
C9 C 0.19180(19) 0.66665(19) 0.78860(17) 0.0565(5) Uani 1 1 d . .
C10 C 0.2386(2) 0.6180(2) 0.69012(18) 0.0663(6) Uani 1 1 d . .
H10 H 0.3350 0.6016 0.6706 0.080 Uiso 1 1 calc R U
C11 C 0.1451(2) 0.5933(3) 0.6203(2) 0.0794(7) Uani 1 1 d . .
H11 H 0.1789 0.5617 0.5540 0.095 Uiso 1 1 calc R U
C12 C 0.0027(3) 0.6151(3) 0.6481(2) 0.0836(7) Uani 1 1 d . .
H12 H -0.0605 0.5987 0.6009 0.100 Uiso 1 1 calc R U
C13 C -0.0456(2) 0.6610(2) 0.7456(3) 0.0860(8) Uani 1 1 d . .
H13 H -0.1424 0.6747 0.7654 0.103 Uiso 1 1 calc R U
C14 C 0.0469(2) 0.6875(2) 0.8153(2) 0.0729(6) Uani 1 1 d . .
H14 H 0.0120 0.7197 0.8811 0.087 Uiso 1 1 calc R U
C15 C 0.67377(19) 0.9203(2) 0.61170(17) 0.0575(5) Uani 1 1 d . .
C16 C 0.7727(2) 1.0188(2) 0.59780(19) 0.0754(7) Uani 1 1 d . .
H16 H 0.7947 1.0546 0.6588 0.090 Uiso 1 1 calc R U
C17 C 0.8394(3) 1.0651(3) 0.4964(2) 0.0862(7) Uani 1 1 d . .
H17 H 0.9052 1.1323 0.4894 0.103 Uiso 1 1 calc R U
C18 C 0.8110(3) 1.0144(3) 0.4058(2) 0.0881(8) Uani 1 1 d . .
H18 H 0.8560 1.0470 0.3369 0.106 Uiso 1 1 calc R U
C19 C 0.7153(3) 0.9146(3) 0.4172(2) 0.0985(9) Uani 1 1 d . .
H19 H 0.6963 0.8776 0.3559 0.118 Uiso 1 1 calc R U
C20 C 0.6471(2) 0.8688(3) 0.51903(19) 0.0845(8) Uani 1 1 d . .
H20 H 0.5815 0.8015 0.5256 0.101 Uiso 1 1 calc R U
C21 C 0.40621(19) 0.6704(2) 1.13551(16) 0.0551(5) Uani 1 1 d . .
C22 C 0.3831(2) 0.5445(2) 1.18863(18) 0.0642(6) Uani 1 1 d . .
H22 H 0.3626 0.4772 1.1492 0.077 Uiso 1 1 calc R U
C23 C 0.3901(2) 0.5182(3) 1.2981(2) 0.0770(7) Uani 1 1 d . .
H23 H 0.3730 0.4338 1.3321 0.092 Uiso 1 1 calc R U
C24 C 0.4219(2) 0.6150(3) 1.3575(2) 0.0830(8) Uani 1 1 d . .
H24 H 0.4276 0.5966 1.4315 0.100 Uiso 1 1 calc R U
C25 C 0.4456(2) 0.7402(3) 1.3065(2) 0.0794(7) Uani 1 1 d . .
H25 H 0.4670 0.8066 1.3465 0.095 Uiso 1 1 calc R U
C26 C 0.4377(2) 0.7672(2) 1.19759(18) 0.0671(6) Uani 1 1 d . .
H26 H 0.4537 0.8522 1.1645 0.081 Uiso 1 1 calc R U
C27 C 0.70540(19) 0.82178(19) 1.00539(15) 0.0520(5) Uani 1 1 d . .
C28 C 0.74502(19) 0.70870(19) 1.06309(16) 0.0557(5) Uani 1 1 d . .
H28 H 0.7060 0.6296 1.0527 0.067 Uiso 1 1 calc R U
C29 C 0.8404(2) 0.7092(2) 1.13555(16) 0.0584(5) Uani 1 1 d . .
H29 H 0.8651 0.6311 1.1733 0.070 Uiso 1 1 calc R U
C30 C 0.8993(2) 0.8246(2) 1.15241(17) 0.0603(5) Uani 1 1 d . .
C31 C 0.8588(2) 0.9400(2) 1.09750(18) 0.0691(6) Uani 1 1 d . .
H31 H 0.8962 1.0191 1.1098 0.083 Uiso 1 1 calc R U
C32 C 0.7637(2) 0.9387(2) 1.02504(17) 0.0632(6) Uani 1 1 d . .
H32 H 0.7378 1.0170 0.9884 0.076 Uiso 1 1 calc R U
C33 C 1.0346(3) 0.7214(3) 1.2837(2) 0.0941(8) Uani 1 1 d . .
H33A H 0.9523 0.6893 1.3329 0.141 Uiso 1 1 calc R U
H33B H 1.1077 0.7411 1.3248 0.141 Uiso 1 1 calc R U
H33C H 1.0684 0.6559 1.2365 0.141 Uiso 1 1 calc R U

loop_
_atom_site_aniso_label
_atom_site_aniso_U_11
_atom_site_aniso_U_22
_atom_site_aniso_U_33
_atom_site_aniso_U_23
_atom_site_aniso_U_13
_atom_site_aniso_U_12
N1 0.0458(8) 0.0508(10) 0.0642(10) -0.0055(8) -0.0011(8) -0.0058(7)
O1 0.0790(10) 0.0757(11) 0.0960(11) 0.0001(9) -0.0354(9) -0.0177(9)
C1 0.0440(10) 0.0569(12) 0.0705(14) -0.0079(10) 0.0017(10) -0.0081(9)
C2 0.0520(11) 0.0590(13) 0.0701(14) -0.0074(11) 0.0055(10) -0.0112(10)
C3 0.0498(11) 0.0501(11) 0.0647(13) -0.0117(10) 0.0046(9) -0.0054(9)
C4 0.0495(10) 0.0447(11) 0.0635(12) -0.0114(9) -0.0042(9) 0.0002(9)
C5 0.0485(10) 0.0423(11) 0.0665(13) -0.0078(9) -0.0020(9) -0.0034(9)
C6 0.0473(10) 0.0483(11) 0.0750(14) -0.0047(10) -0.0027(10) -0.0069(9)
C7 0.0468(10) 0.0477(11) 0.0647(12) -0.0015(10) -0.0020(9) -0.0046(9)
C8 0.0514(11) 0.0560(12) 0.0607(12) -0.0007(10) -0.0039(9) -0.0020(9)
C9 0.0460(10) 0.0495(11) 0.0711(13) -0.0038(10) 0.0001(10) -0.0077(9)
C10 0.0461(11) 0.0749(15) 0.0770(14) -0.0115(12) -0.0024(11) -0.0096(10)
C11 0.0691(15) 0.0887(18) 0.0799(15) -0.0103(13) -0.0052(12) -0.0221(13)
C12 0.0633(15) 0.0775(17) 0.114(2) -0.0043(16) -0.0272(15) -0.0153(13)
C13 0.0426(11) 0.0729(17) 0.143(2) -0.0183(17) -0.0104(14) -0.0063(11)
C14 0.0478(11) 0.0646(14) 0.1048(17) -0.0199(13) 0.0026(12) -0.0098(10)
C15 0.0439(10) 0.0559(12) 0.0683(13) 0.0037(10) -0.0020(9) 0.0001(9)
C16 0.0746(15) 0.0624(14) 0.0822(16) -0.0035(12) 0.0095(12) -0.0147(12)
C17 0.0814(16) 0.0693(16) 0.0969(19) 0.0073(15) 0.0133(15) -0.0168(13)
C18 0.0673(15) 0.108(2) 0.0770(17) 0.0263(16) 0.0037(13) -0.0035(15)
C19 0.0789(17) 0.147(3) 0.0675(16) 0.0027(16) -0.0091(13) -0.0297(18)
C20 0.0653(14) 0.118(2) 0.0683(15) 0.0055(15) -0.0097(12) -0.0325(14)
C21 0.0447(10) 0.0560(12) 0.0622(13) -0.0122(10) 0.0043(9) -0.0006(9)
C22 0.0566(12) 0.0597(14) 0.0738(15) -0.0105(12) 0.0011(10) -0.0033(10)
C23 0.0661(14) 0.0840(18) 0.0750(16) 0.0064(14) -0.0027(12) 0.0057(12)
C24 0.0609(14) 0.120(2) 0.0673(15) -0.0128(17) -0.0075(12) 0.0107(15)
C25 0.0599(13) 0.100(2) 0.0831(18) -0.0355(16) -0.0075(12) 0.0024(13)
C26 0.0620(13) 0.0635(14) 0.0762(16) -0.0196(12) -0.0024(11) -0.0020(11)
C27 0.0457(10) 0.0475(12) 0.0607(12) -0.0074(10) 0.0009(9) -0.0047(9)
C28 0.0516(11) 0.0461(12) 0.0686(13) -0.0106(10) -0.0023(10) -0.0066(9)
C29 0.0559(11) 0.0495(12) 0.0674(13) -0.0027(10) -0.0041(10) -0.0008(9)
C30 0.0513(11) 0.0622(14) 0.0665(13) -0.0047(11) -0.0062(10) -0.0105(10)
C31 0.0729(14) 0.0530(13) 0.0833(15) -0.0061(12) -0.0161(12) -0.0212(11)
C32 0.0651(13) 0.0457(12) 0.0783(14) -0.0004(11) -0.0122(11) -0.0060(10)
C33 0.0889(18) 0.0877(19) 0.111(2) 0.0053(16) -0.0425(16) -0.0066(15)

loop_
_atom_type_symbol
_atom_type_description
_atom_type_scat_dispersion_real
_atom_type_scat_dispersion_imag
_atom_type_scat_source
C C 0.0033 0.0016 'International Tables Vol C Tables 4.2.6.8 and 6.1.1.4'
H H 0.0000 0.0000 'International Tables Vol C Tables 4.2.6.8 and 6.1.1.4'
N N 0.0061 0.0033 'International Tables Vol C Tables 4.2.6.8 and 6.1.1.4'
O O 0.0106 0.0060 'International Tables Vol C Tables 4.2.6.8 and 6.1.1.4'

loop_
_geom_angle_atom_site_label_1
_geom_angle_atom_site_label_2
_geom_angle_atom_site_label_3
_geom_angle
C8 N1 C1 127.76(17)
C8 N1 C4 122.50(16)
C1 N1 C4 109.72(16)
C30 O1 C33 117.22(18)
C2 C1 N1 106.23(17)
C2 C1 C9 129.29(18)
N1 C1 C9 124.47(18)
C1 C2 C3 110.89(17)
C1 C2 H2 124.6
C3 C2 H2 124.6
C4 C3 C2 106.28(17)
C4 C3 C21 130.33(18)
C2 C3 C21 123.38(17)
C3 C4 N1 106.88(16)
C3 C4 C5 136.02(18)
N1 C4 C5 117.09(16)
C6 C5 C4 118.38(18)
C6 C5 C27 117.97(17)
C4 C5 C27 123.52(17)
C5 C6 C7 123.40(18)
C5 C6 H6 118.3
C7 C6 H6 118.3
C8 C7 C6 117.62(18)
C8 C7 C15 121.45(18)
C6 C7 C15 120.83(17)
C7 C8 N1 120.95(18)
C7 C8 H8 119.5
N1 C8 H8 119.5
C10 C9 C14 117.50(19)
C10 C9 C1 122.90(17)
C14 C9 C1 119.5(2)
C11 C10 C9 121.2(2)
C11 C10 H10 119.4
C9 C10 H10 119.4
C12 C11 C10 120.3(2)
C12 C11 H11 119.8
C10 C11 H11 119.8
C13 C12 C11 119.3(2)
C13 C12 H12 120.4
C11 C12 H12 120.4
C12 C13 C14 120.9(2)
C12 C13 H13 119.5
C14 C13 H13 119.5
C13 C14 C9 120.8(2)
C13 C14 H14 119.6
C9 C14 H14 119.6
C16 C15 C20 117.0(2)
C16 C15 C7 121.0(2)
C20 C15 C7 121.90(18)
C17 C16 C15 121.4(2)
C17 C16 H16 119.3
C15 C16 H16 119.3
C18 C17 C16 120.9(2)
C18 C17 H17 119.6
C16 C17 H17 119.6
C17 C18 C19 119.1(2)
C17 C18 H18 120.5
C19 C18 H18 120.5
C18 C19 C20 120.1(3)
C18 C19 H19 120.0
C20 C19 H19 120.0
C19 C20 C15 121.5(2)
C19 C20 H20 119.3
C15 C20 H20 119.3
C26 C21 C22 117.3(2)
C26 C21 C3 123.1(2)
C22 C21 C3 119.51(19)
C23 C22 C21 121.1(2)
C23 C22 H22 119.4
C21 C22 H22 119.4
C24 C23 C22 120.5(2)
C24 C23 H23 119.7
C22 C23 H23 119.7
C23 C24 C25 119.3(2)
C23 C24 H24 120.3
C25 C24 H24 120.3
C26 C25 C24 120.4(2)
C26 C25 H25 119.8
C24 C25 H25 119.8
C25 C26 C21 121.3(2)
C25 C26 H26 119.4
C21 C26 H26 119.4
C28 C27 C32 117.31(18)
C28 C27 C5 122.22(18)
C32 C27 C5 120.15(18)
C29 C28 C27 121.96(19)
C29 C28 H28 119.0
C27 C28 H28 119.0
C28 C29 C30 120.13(19)
C28 C29 H29 119.9
C30 C29 H29 119.9
O1 C30 C29 125.2(2)
O1 C30 C31 115.65(19)
C29 C30 C31 119.11(19)
C32 C31 C30 120.4(2)
C32 C31 H31 119.8
C30 C31 H31 119.8
C31 C32 C27 121.1(2)
C31 C32 H32 119.5
C27 C32 H32 119.5
O1 C33 H33A 109.5
O1 C33 H33B 109.5
H33A C33 H33B 109.5
O1 C33 H33C 109.5
H33A C33 H33C 109.5
H33B C33 H33C 109.5

loop_
_geom_bond_atom_site_label_1
_geom_bond_atom_site_label_2
_geom_bond_distance
N1 C8 1.371(2)
N1 C1 1.381(2)
N1 C4 1.408(2)
O1 C30 1.366(2)
O1 C33 1.419(3)
C1 C2 1.366(3)
C1 C9 1.465(3)
C2 C3 1.401(3)
C2 H2 0.9300
C3 C4 1.396(3)
C3 C21 1.466(3)
C4 C5 1.427(2)
C5 C6 1.363(3)
C5 C27 1.480(3)
C6 C7 1.419(3)
C6 H6 0.9300
C7 C8 1.352(2)
C7 C15 1.480(3)
C8 H8 0.9300
C9 C10 1.383(3)
C9 C14 1.388(3)
C10 C11 1.378(3)
C10 H10 0.9300
C11 C12 1.369(3)
C11 H11 0.9300
C12 C13 1.362(3)
C12 H12 0.9300
C13 C14 1.374(3)
C13 H13 0.9300
C14 H14 0.9300
C15 C16 1.376(3)
C15 C20 1.378(3)
C16 C17 1.366(3)
C16 H16 0.9300
C17 C18 1.356(4)
C17 H17 0.9300
C18 C19 1.368(3)
C18 H18 0.9300
C19 C20 1.374(3)
C19 H19 0.9300
C20 H20 0.9300
C21 C26 1.387(3)
C21 C22 1.394(3)
C22 C23 1.371(3)
C22 H22 0.9300
C23 C24 1.366(3)
C23 H23 0.9300
C24 C25 1.379(4)
C24 H24 0.9300
C25 C26 1.367(3)
C25 H25 0.9300
C26 H26 0.9300
C27 C28 1.376(3)
C27 C32 1.393(3)
C28 C29 1.372(3)
C28 H28 0.9300
C29 C30 1.372(3)
C29 H29 0.9300
C30 C31 1.382(3)
C31 C32 1.371(3)
C31 H31 0.9300
C32 H32 0.9300
C33 H33A 0.9600
C33 H33B 0.9600
C33 H33C 0.9600

loop_
_geom_torsion_atom_site_label_1
_geom_torsion_atom_site_label_2
_geom_torsion_atom_site_label_3
_geom_torsion_atom_site_label_4
_geom_torsion
C8 N1 C1 C2 -178.20(19)
C4 N1 C1 C2 0.1(2)
C8 N1 C1 C9 3.0(3)
C4 N1 C1 C9 -178.62(18)
N1 C1 C2 C3 -0.1(2)
C9 C1 C2 C3 178.6(2)
C1 C2 C3 C4 0.0(2)
C1 C2 C3 C21 -179.16(19)
C2 C3 C4 N1 0.1(2)
C21 C3 C4 N1 179.16(19)
C2 C3 C4 C5 -178.6(2)
C21 C3 C4 C5 0.4(4)
C8 N1 C4 C3 178.28(17)
C1 N1 C4 C3 -0.2(2)
C8 N1 C4 C5 -2.7(3)
C1 N1 C4 C5 178.85(16)
C3 C4 C5 C6 -179.9(2)
N1 C4 C5 C6 1.5(3)
C3 C4 C5 C27 4.4(3)
N1 C4 C5 C27 -174.25(16)
C4 C5 C6 C7 -0.6(3)
C27 C5 C6 C7 175.34(17)
C5 C6 C7 C8 0.8(3)
C5 C6 C7 C15 -175.56(19)
C6 C7 C8 N1 -2.0(3)
C15 C7 C8 N1 174.37(17)
C1 N1 C8 C7 -178.79(19)
C4 N1 C8 C7 3.1(3)
C2 C1 C9 C10 -131.9(2)
N1 C1 C9 C10 46.6(3)
C2 C1 C9 C14 45.4(3)
N1 C1 C9 C14 -136.1(2)
C14 C9 C10 C11 1.1(3)
C1 C9 C10 C11 178.4(2)
C9 C10 C11 C12 -0.9(4)
C10 C11 C12 C13 -0.2(4)
C11 C12 C13 C14 1.0(4)
C12 C13 C14 C9 -0.7(4)
C10 C9 C14 C13 -0.3(3)
C1 C9 C14 C13 -177.7(2)
C8 C7 C15 C16 155.2(2)
C6 C7 C15 C16 -28.6(3)
C8 C7 C15 C20 -26.9(3)
C6 C7 C15 C20 149.3(2)
C20 C15 C16 C17 1.3(3)
C7 C15 C16 C17 179.2(2)
C15 C16 C17 C18 -0.6(4)
C16 C17 C18 C19 -0.7(4)
C17 C18 C19 C20 1.4(4)
C18 C19 C20 C15 -0.7(4)
C16 C15 C20 C19 -0.6(4)
C7 C15 C20 C19 -178.6(2)
C4 C3 C21 C26 52.4(3)
C2 C3 C21 C26 -128.7(2)
C4 C3 C21 C22 -130.4(2)
C2 C3 C21 C22 48.5(3)
C26 C21 C22 C23 0.5(3)
C3 C21 C22 C23 -176.83(18)
C21 C22 C23 C24 -0.9(3)
C22 C23 C24 C25 0.7(3)
C23 C24 C25 C26 -0.2(3)
C24 C25 C26 C21 -0.1(3)
C22 C21 C26 C25 0.0(3)
C3 C21 C26 C25 177.24(19)
C6 C5 C27 C28 -119.9(2)
C4 C5 C27 C28 55.8(3)
C6 C5 C27 C32 53.4(3)
C4 C5 C27 C32 -130.9(2)
C32 C27 C28 C29 -1.4(3)
C5 C27 C28 C29 172.08(17)
C27 C28 C29 C30 0.0(3)
C33 O1 C30 C29 -5.1(3)
C33 O1 C30 C31 175.4(2)
C28 C29 C30 O1 -177.93(18)
C28 C29 C30 C31 1.5(3)
O1 C30 C31 C32 177.81(19)
C29 C30 C31 C32 -1.7(3)
C30 C31 C32 C27 0.3(3)
C28 C27 C32 C31 1.2(3)
C5 C27 C32 C31 -172.40(19)
